data_1011184
loop_
_publ_author_name
'Zachariasen, W H'
'Ziegler, G E'

_publ_section_title
;
The crystal structure of anhydrous sodium sulfate Na2 S O4
;
_journal_coden_ASTM ZEKGAX
_journal_name_full
;
Zeitschrift fuer Kristallographie, Kristallgeometrie, Kristallphysik,
Kristallchemie (-144,1977)
;
_journal_page_first 92
_journal_page_last 101
_journal_volume 81
_journal_year 1932
_chemical_compound_source synthetic
_chemical_formula_structural 'Na2 (S O4)'
_chemical_formula_sum 'Na2 O4 S'
_chemical_name_mineral Thenardite
_chemical_name_systematic 'Sodium sulfate(VI)'
_space_group_IT_number 70
_symmetry_cell_setting orthorhombic
_symmetry_space_group_name_Hall '-F 2uv 2vw'
_symmetry_space_group_name_H-M 'F d d d :2'
_cell_angle_alpha 90
_cell_angle_beta 90
_cell_angle_gamma 90
_cell_formula_units_Z 8
_cell_length_a 5.85
_cell_length_b 12.29
_cell_length_c 9.75
_cell_volume 701.0
_exptl_crystal_density_meas 2.66
_cod_original_sg_symbol_H-M 'F d d d Z'
_cod_database_code 1011184

loop_
_symmetry_equiv_pos_as_xyz
x,y,z
x,1/4-y,1/4-z
1/4-x,y,1/4-z
1/4-x,1/4-y,z
-x,-y,-z
-x,3/4+y,3/4+z
3/4+x,-y,3/4+z
3/4+x,3/4+y,-z
x,1/2+y,1/2+z
1/2+x,y,1/2+z
1/2+x,1/2+y,z
x,3/4-y,3/4-z
1/2+x,1/4-y,3/4-z
1/2+x,3/4-y,1/4-z
1/4-x,1/2+y,3/4-z
3/4-x,y,3/4-z
3/4-x,1/2+y,1/4-z
1/4-x,3/4-y,1/2+z
3/4-x,1/4-y,1/2+z
3/4-x,3/4-y,z
-x,1/2-y,1/2-z
1/2-x,-y,1/2-z
1/2-x,1/2-y,-z
-x,1/4+y,1/4+z
1/2-x,3/4+y,1/4+z
1/2-x,1/4+y,3/4+z
3/4+x,1/2-y,1/4+z
1/4+x,-y,1/4+z
1/4+x,1/2-y,3/4+z
3/4+x,1/4+y,1/2-z
1/4+x,3/4+y,1/2-z
1/4+x,1/4+y,-z

loop_
_atom_site_label
_atom_site_type_symbol
_atom_site_symmetry_multiplicity
_atom_site_Wyckoff_symbol
_atom_site_fract_x
_atom_site_fract_y
_atom_site_fract_z
_atom_site_occupancy
_atom_site_attached_hydrogens
_atom_site_calc_flag
S1 S6+ 8 a 0.125 0.125 0.125 1. 0 d
Na1 Na1+ 16 g 0.125 0.125 0.436(5) 1. 0 d
O1 O2- 32 h -0.022(13) 0.056(3) 0.214(8) 1. 0 d

loop_
_atom_type_symbol
_atom_type_oxidation_number
S6+ 6.000
Na1+ 1.000
O2- -2.000
